data_1558084
loop_
_publ_author_name
'Foley, Bryan J.'
'Palit, Chandra Mouli'
'Bhuvanesh, Nattamai'
'Zhou, Jia'
'Ozerov, Oleg V.'

_publ_section_title
;
 Concerted aryl-sulfur reductive elimination from PNP pincer-supported
 Co(iii) and subsequent Co(i)/Co(iii) comproportionation.
;
_journal_issue 23
_journal_name_full 'Chemical science'
_journal_page_first 6075
_journal_page_last 6084
_journal_paper_doi 10.1039/d0sc01813a
_journal_volume 11
_journal_year 2020
_chemical_formula_sum 'C34 H48 Co N O2 P2'
_chemical_formula_weight 623.60
_chemical_name_common (PNP)Co(Ph)(OAc)
_space_group_crystal_system monoclinic
_space_group_IT_number 15
_space_group_name_Hall '-C 2yc'
_space_group_name_H-M_alt 'C 1 2/c 1'
_atom_sites_solution_hydrogens mixed
_audit_creation_method SHELXL-2014
_audit_update_record
;
2018-09-17 deposited with the CCDC.	2020-05-19 downloaded from the CCDC.
;
_cell_angle_alpha 90
_cell_angle_beta 99.023(2)
_cell_angle_gamma 90
_cell_formula_units_Z 8
_cell_length_a 33.340(6)
_cell_length_b 13.858(3)
_cell_length_c 14.143(3)
_cell_measurement_reflns_used 9884
_cell_measurement_temperature 150(2)
_cell_measurement_theta_max 57.509
_cell_measurement_theta_min 4.450
_cell_volume 6454(2)
_computing_structure_refinement 'SHELXL-2014 (Sheldrick, 2014)'
_diffrn_ambient_temperature 150(2)
_diffrn_measured_fraction_theta_full 1.000
_diffrn_measured_fraction_theta_max 0.938
_diffrn_measurement_device_type 'CCD area detector'
_diffrn_radiation_type MoK\a
_diffrn_radiation_wavelength 0.71073
_diffrn_reflns_av_R_equivalents 0.0298
_diffrn_reflns_av_unetI/netI 0.0247
_diffrn_reflns_Laue_measured_fraction_full 1.000
_diffrn_reflns_Laue_measured_fraction_max 0.938
_diffrn_reflns_limit_h_max 44
_diffrn_reflns_limit_h_min -44
_diffrn_reflns_limit_k_max 18
_diffrn_reflns_limit_k_min -17
_diffrn_reflns_limit_l_max 18
_diffrn_reflns_limit_l_min -18
_diffrn_reflns_number 37815
_diffrn_reflns_point_group_measured_fraction_full 1.000
_diffrn_reflns_point_group_measured_fraction_max 0.938
_diffrn_reflns_theta_full 25.242
_diffrn_reflns_theta_max 28.912
_diffrn_reflns_theta_min 2.094
_exptl_absorpt_coefficient_mu 0.661
_exptl_absorpt_correction_T_max 0.74
_exptl_absorpt_correction_T_min 0.70
_exptl_absorpt_correction_type multi-scan
_exptl_absorpt_process_details 'SADABS-2016/2 (Bruker,2016/2) was used for absorption correction.'
_exptl_crystal_colour purple
_exptl_crystal_density_diffrn 1.284
_exptl_crystal_density_method 'not measured'
_exptl_crystal_description block
_exptl_crystal_F_000 2656
_exptl_crystal_size_max 0.110
_exptl_crystal_size_mid 0.080
_exptl_crystal_size_min 0.070
_refine_diff_density_max 0.410
_refine_diff_density_min -0.331
_refine_diff_density_rms 0.057
_refine_ls_extinction_method none
_refine_ls_goodness_of_fit_ref 1.038
_refine_ls_hydrogen_treatment mixed
_refine_ls_matrix_type full
_refine_ls_number_parameters 383
_refine_ls_number_reflns 7986
_refine_ls_number_restraints 0
_refine_ls_restrained_S_all 1.038
_refine_ls_R_factor_all 0.0377
_refine_ls_R_factor_gt 0.0299
_refine_ls_shift/su_max 0.002
_refine_ls_shift/su_mean 0.000
_refine_ls_structure_factor_coef Fsqd
_refine_ls_weighting_details 'w=1/[\s^2^(Fo^2^)+(0.0430P)^2^+4.8313P] where P=(Fo^2^+2Fc^2^)/3'
_refine_ls_weighting_scheme calc
_refine_ls_wR_factor_gt 0.0760
_refine_ls_wR_factor_ref 0.0805
_reflns_Friedel_coverage 0.000
_reflns_number_gt 6839
_reflns_number_total 7986
_reflns_threshold_expression 'I > 2\s(I)'
_cod_data_source_file d0sc01813a4.cif
_cod_data_source_block monoc2c2
_cod_depositor_comments
;Adding full bibliography for 1558082--1558084.cif.

 Adding full bibliography for 1558082--1558084.cif.
;
_cod_original_cell_volume 6453(2)
_cod_original_sg_symbol_H-M 'C 2/c'
_cod_database_code 1558084
_shelx_space_group_comment
;
The symmetry employed for this shelxl refinement is uniquely defined
by the following loop, which should always be used as a source of
symmetry information in preference to the above space-group names.
They are only intended as comments.
;
_shelxl_version_number 2014-1

loop_
_space_group_symop_operation_xyz
'x, y, z'
'-x, y, -z+1/2'
'x+1/2, y+1/2, z'
'-x+1/2, y+1/2, -z+1/2'
'-x, -y, -z'
'x, -y, z-1/2'
'-x+1/2, -y+1/2, -z'
'x+1/2, -y+1/2, z-1/2'

loop_
_atom_site_label
_atom_site_type_symbol
_atom_site_fract_x
_atom_site_fract_y
_atom_site_fract_z
_atom_site_U_iso_or_equiv
_atom_site_adp_type
_atom_site_occupancy
_atom_site_site_symmetry_order
_atom_site_calc_flag
_atom_site_refinement_flags_posn
_atom_site_refinement_flags_adp
_atom_site_refinement_flags_occupancy
_atom_site_disorder_assembly
_atom_site_disorder_group
Co1 Co 0.10448(2) 0.82235(2) 0.01655(2) 0.01136(6) Uani 1 1 d . . . . .
P1 P 0.14082(2) 0.94628(2) -0.03063(2) 0.01172(8) Uani 1 1 d . . . . .
P2 P 0.08399(2) 0.68460(2) 0.07595(2) 0.01277(8) Uani 1 1 d . . . . .
H2 H 0.0125(7) 1.0089(16) 0.0973(16) 0.045(6) Uiso 1 1 d . . . . .
O2 O 0.09443(3) 0.89670(7) 0.14145(7) 0.0164(2) Uani 1 1 d . . . . .
O1 O 0.05109(3) 0.88821(7) 0.01002(7) 0.0160(2) Uani 1 1 d . . . . .
N1 N 0.15757(3) 0.76688(8) 0.05750(8) 0.0134(2) Uani 1 1 d . . . . .
C1 C 0.15715(4) 0.94183(10) -0.15070(10) 0.0156(3) Uani 1 1 d . . . . .
H1 H 0.1332 0.9264 -0.1979 0.019 Uiso 1 1 calc R U . . .
C2 C 0.18839(4) 0.86144(11) -0.15401(11) 0.0203(3) Uani 1 1 d . . . . .
H2A H 0.2142 0.8816 -0.1198 0.030 Uiso 1 1 calc R U . . .
H2B H 0.1910 0.8481 -0.2194 0.030 Uiso 1 1 calc R U . . .
H2C H 0.1796 0.8042 -0.1249 0.030 Uiso 1 1 calc R U . . .
C3 C 0.17497(5) 1.03647(11) -0.18129(11) 0.0228(3) Uani 1 1 d . . . . .
H3A H 0.1542 1.0851 -0.1897 0.034 Uiso 1 1 calc R U . . .
H3B H 0.1851 1.0269 -0.2405 0.034 Uiso 1 1 calc R U . . .
H3C H 0.1968 1.0567 -0.1328 0.034 Uiso 1 1 calc R U . . .
H3 H 0.0093(6) 0.9238(15) 0.1598(15) 0.040(6) Uiso 1 1 d . . . . .
C4 C 0.12591(4) 1.07349(10) -0.01770(10) 0.0175(3) Uani 1 1 d . . . . .
H4 H 0.1471 1.1137 -0.0386 0.021 Uiso 1 1 calc R U . . .
C5 C 0.08635(5) 1.09359(12) -0.08603(13) 0.0263(3) Uani 1 1 d . . . . .
H5A H 0.0653 1.0523 -0.0702 0.040 Uiso 1 1 calc R U . . .
H5B H 0.0904 1.0813 -0.1507 0.040 Uiso 1 1 calc R U . . .
H5C H 0.0786 1.1598 -0.0800 0.040 Uiso 1 1 calc R U . . .
H5 H 0.0417(6) 1.0039(15) 0.1980(15) 0.035(5) Uiso 1 1 d . . . . .
C6 C 0.12277(5) 1.10304(11) 0.08498(12) 0.0259(3) Uani 1 1 d . . . . .
H6A H 0.1474 1.0857 0.1264 0.039 Uiso 1 1 calc R U . . .
H6B H 0.1002 1.0704 0.1054 0.039 Uiso 1 1 calc R U . . .
H6C H 0.1188 1.1715 0.0877 0.039 Uiso 1 1 calc R U . . .
C7 C 0.18647(4) 0.92521(10) 0.05321(9) 0.0129(3) Uani 1 1 d . . . . .
C8 C 0.21708(4) 0.99242(10) 0.08268(10) 0.0158(3) Uani 1 1 d . . . . .
H8 H 0.2143 1.0548 0.0584 0.019 Uiso 1 1 calc R U . . .
C9 C 0.25143(4) 0.96880(11) 0.14713(10) 0.0178(3) Uani 1 1 d . . . . .
C10 C 0.25409(4) 0.87443(11) 0.18198(10) 0.0186(3) Uani 1 1 d . . . . .
H10 H 0.2768 0.8567 0.2254 0.022 Uiso 1 1 calc R U . . .
C11 C 0.22425(4) 0.80637(10) 0.15440(10) 0.0167(3) Uani 1 1 d . . . . .
H11 H 0.2271 0.7446 0.1802 0.020 Uiso 1 1 calc R U . . .
C12 C 0.18961(4) 0.82952(9) 0.08763(9) 0.0125(3) Uani 1 1 d . . . . .
C13 C 0.16237(4) 0.66721(10) 0.06198(9) 0.0133(3) Uani 1 1 d . . . . .
C14 C 0.12756(4) 0.61075(10) 0.06796(9) 0.0142(3) Uani 1 1 d . . . . .
C15 C 0.12905(4) 0.51042(10) 0.06545(10) 0.0167(3) Uani 1 1 d . . . . .
H15 H 0.1056 0.4751 0.0692 0.020 Uiso 1 1 calc R U . . .
C16 C 0.16497(5) 0.46188(10) 0.05745(10) 0.0183(3) Uani 1 1 d . . . . .
C17 C 0.16658(5) 0.35334(11) 0.05274(12) 0.0267(3) Uani 1 1 d . . . . .
H17A H 0.1871 0.3342 0.0159 0.040 Uiso 1 1 calc R U . . .
H17B H 0.1407 0.3291 0.0229 0.040 Uiso 1 1 calc R U . . .
H17C H 0.1730 0.3276 0.1163 0.040 Uiso 1 1 calc R U . . .
C18 C 0.19906(4) 0.51805(10) 0.05099(10) 0.0181(3) Uani 1 1 d . . . . .
H18 H 0.2234 0.4872 0.0456 0.022 Uiso 1 1 calc R U . . .
C19 C 0.19822(4) 0.61792(10) 0.05223(10) 0.0158(3) Uani 1 1 d . . . . .
H19 H 0.2216 0.6526 0.0466 0.019 Uiso 1 1 calc R U . . .
C20 C 0.03789(4) 0.61786(11) 0.02537(11) 0.0191(3) Uani 1 1 d . . . . .
H20 H 0.0372 0.5591 0.0636 0.023 Uiso 1 1 calc R U . . .
C21 C 0.03638(5) 0.58646(12) -0.07861(11) 0.0259(3) Uani 1 1 d . . . . .
H21A H 0.0337 0.6423 -0.1193 0.039 Uiso 1 1 calc R U . . .
H21B H 0.0136 0.5445 -0.0966 0.039 Uiso 1 1 calc R U . . .
H21C H 0.0610 0.5529 -0.0853 0.039 Uiso 1 1 calc R U . . .
C22 C 0.00040(5) 0.67759(12) 0.03777(13) 0.0261(3) Uani 1 1 d . . . . .
H22A H 0.0020 0.6960 0.1037 0.039 Uiso 1 1 calc R U . . .
H22B H -0.0236 0.6398 0.0188 0.039 Uiso 1 1 calc R U . . .
H22C H -0.0006 0.7344 -0.0014 0.039 Uiso 1 1 calc R U . . .
C23 C 0.08142(4) 0.68934(10) 0.20665(10) 0.0177(3) Uani 1 1 d . . . . .
H23 H 0.0634 0.7429 0.2171 0.021 Uiso 1 1 calc R U . . .
C24 C 0.12351(5) 0.71214(11) 0.26219(10) 0.0219(3) Uani 1 1 d . . . . .
H24A H 0.1348 0.7665 0.2335 0.033 Uiso 1 1 calc R U . . .
H24B H 0.1409 0.6572 0.2606 0.033 Uiso 1 1 calc R U . . .
H24C H 0.1212 0.7271 0.3274 0.033 Uiso 1 1 calc R U . . .
C25 C 0.06461(5) 0.59840(12) 0.24702(12) 0.0267(3) Uani 1 1 d . . . . .
H25A H 0.0664 0.6046 0.3152 0.040 Uiso 1 1 calc R U . . .
H25B H 0.0801 0.5435 0.2325 0.040 Uiso 1 1 calc R U . . .
H25C H 0.0367 0.5900 0.2188 0.040 Uiso 1 1 calc R U . . .
C26 C 0.28451(5) 1.04117(12) 0.17871(11) 0.0251(3) Uani 1 1 d . . . . .
H26A H 0.2757 1.1041 0.1560 0.038 Uiso 1 1 calc R U . . .
H26B H 0.3085 1.0237 0.1529 0.038 Uiso 1 1 calc R U . . .
H26C H 0.2905 1.0419 0.2473 0.038 Uiso 1 1 calc R U . . .
C28 C 0.02866(5) 0.96908(13) 0.14251(12) 0.0243(3) Uani 1 1 d . . . . .
C29 C 0.09545(4) 0.76985(10) -0.11222(10) 0.0154(3) Uani 1 1 d . . . . .
C30 C 0.11772(4) 0.69656(10) -0.14717(10) 0.0183(3) Uani 1 1 d . . . . .
H30 H 0.1399 0.6703 -0.1074 0.022 Uiso 1 1 calc R U . . .
C31 C 0.10757(5) 0.66179(11) -0.24013(11) 0.0215(3) Uani 1 1 d . . . . .
H31 H 0.1230 0.6129 -0.2616 0.026 Uiso 1 1 calc R U . . .
C32 C 0.07474(5) 0.69942(12) -0.30076(11) 0.0237(3) Uani 1 1 d . . . . .
H32 H 0.0676 0.6754 -0.3625 0.028 Uiso 1 1 calc R U . . .
C33 C 0.05254(5) 0.77351(12) -0.26818(11) 0.0224(3) Uani 1 1 d . . . . .
H33 H 0.0305 0.7998 -0.3085 0.027 Uiso 1 1 calc R U . . .
C34 C 0.06302(4) 0.80876(10) -0.17531(10) 0.0184(3) Uani 1 1 d . . . . .
H34 H 0.0481 0.8592 -0.1549 0.022 Uiso 1 1 calc R U . . .
C35 C 0.05972(4) 0.91610(10) 0.09642(10) 0.0159(3) Uani 1 1 d . . . . .

loop_
_atom_site_aniso_label
_atom_site_aniso_U_11
_atom_site_aniso_U_22
_atom_site_aniso_U_33
_atom_site_aniso_U_23
_atom_site_aniso_U_13
_atom_site_aniso_U_12
Co1 0.01030(9) 0.01139(10) 0.01245(10) 0.00094(6) 0.00197(7) -0.00071(6)
P1 0.01192(16) 0.01169(16) 0.01172(16) 0.00098(12) 0.00235(12) -0.00062(12)
P2 0.01222(16) 0.01215(16) 0.01445(17) 0.00120(12) 0.00367(13) -0.00142(12)
O2 0.0169(5) 0.0156(5) 0.0164(5) 0.0007(4) 0.0016(4) -0.0003(4)
O1 0.0141(5) 0.0174(5) 0.0163(5) 0.0004(4) 0.0021(4) 0.0005(4)
N1 0.0118(5) 0.0119(5) 0.0163(5) 0.0010(4) 0.0016(4) -0.0002(4)
C1 0.0153(6) 0.0196(7) 0.0120(6) 0.0014(5) 0.0026(5) -0.0005(5)
C2 0.0200(7) 0.0233(7) 0.0190(7) -0.0021(6) 0.0073(6) 0.0011(6)
C3 0.0257(8) 0.0256(8) 0.0190(7) 0.0058(6) 0.0092(6) -0.0023(6)
C4 0.0184(7) 0.0119(6) 0.0235(7) 0.0018(5) 0.0077(6) -0.0002(5)
C5 0.0201(8) 0.0213(8) 0.0377(9) 0.0090(7) 0.0050(7) 0.0051(6)
C6 0.0360(9) 0.0163(7) 0.0289(8) -0.0054(6) 0.0154(7) -0.0021(6)
C7 0.0132(6) 0.0158(6) 0.0096(6) -0.0002(5) 0.0021(5) -0.0009(5)
C8 0.0181(7) 0.0168(7) 0.0132(6) -0.0008(5) 0.0049(5) -0.0042(5)
C9 0.0154(7) 0.0254(7) 0.0129(6) -0.0047(5) 0.0032(5) -0.0059(6)
C10 0.0140(7) 0.0262(8) 0.0147(6) -0.0025(6) -0.0004(5) -0.0004(6)
C11 0.0170(7) 0.0183(7) 0.0144(6) 0.0019(5) 0.0015(5) 0.0009(5)
C12 0.0114(6) 0.0154(6) 0.0113(6) -0.0009(5) 0.0035(5) -0.0009(5)
C13 0.0163(6) 0.0135(6) 0.0102(6) 0.0017(5) 0.0022(5) -0.0003(5)
C14 0.0151(6) 0.0151(6) 0.0133(6) 0.0014(5) 0.0045(5) 0.0011(5)
C15 0.0215(7) 0.0140(6) 0.0156(6) 0.0010(5) 0.0063(5) -0.0025(5)
C16 0.0258(8) 0.0137(6) 0.0166(7) 0.0007(5) 0.0067(6) 0.0022(5)
C17 0.0355(9) 0.0152(7) 0.0316(9) 0.0007(6) 0.0123(7) 0.0028(6)
C18 0.0197(7) 0.0186(7) 0.0169(7) 0.0015(5) 0.0055(5) 0.0059(5)
C19 0.0147(6) 0.0177(7) 0.0155(6) 0.0010(5) 0.0040(5) -0.0003(5)
C20 0.0167(7) 0.0176(7) 0.0233(7) 0.0021(6) 0.0037(6) -0.0054(5)
C21 0.0258(8) 0.0265(8) 0.0249(8) -0.0021(6) 0.0023(6) -0.0129(6)
C22 0.0156(7) 0.0282(8) 0.0341(9) 0.0036(7) 0.0025(6) -0.0027(6)
C23 0.0221(7) 0.0170(7) 0.0155(7) 0.0028(5) 0.0075(5) 0.0040(5)
C24 0.0268(8) 0.0240(7) 0.0143(7) 0.0001(6) 0.0012(6) 0.0042(6)
C25 0.0362(9) 0.0234(8) 0.0234(8) 0.0070(6) 0.0134(7) -0.0010(7)
C26 0.0229(8) 0.0309(8) 0.0203(7) -0.0042(6) -0.0004(6) -0.0107(6)
C28 0.0213(8) 0.0275(8) 0.0253(8) -0.0027(7) 0.0078(6) 0.0035(6)
C29 0.0169(7) 0.0163(6) 0.0131(6) 0.0007(5) 0.0028(5) -0.0054(5)
C30 0.0183(7) 0.0195(7) 0.0170(7) 0.0003(5) 0.0027(5) -0.0032(5)
C31 0.0257(8) 0.0208(7) 0.0190(7) -0.0034(6) 0.0068(6) -0.0027(6)
C32 0.0269(8) 0.0283(8) 0.0155(7) -0.0030(6) 0.0022(6) -0.0072(6)
C33 0.0204(7) 0.0281(8) 0.0178(7) 0.0029(6) 0.0000(6) -0.0034(6)
C34 0.0175(7) 0.0189(7) 0.0188(7) -0.0002(5) 0.0028(5) -0.0031(5)
C35 0.0199(7) 0.0125(6) 0.0166(6) 0.0024(5) 0.0067(5) -0.0013(5)

loop_
_atom_type_symbol
_atom_type_description
_atom_type_scat_dispersion_real
_atom_type_scat_dispersion_imag
_atom_type_scat_source
C C 0.0033 0.0016 'International Tables Vol C Tables 4.2.6.8 and 6.1.1.4'
H H 0.0000 0.0000 'International Tables Vol C Tables 4.2.6.8 and 6.1.1.4'
N N 0.0061 0.0033 'International Tables Vol C Tables 4.2.6.8 and 6.1.1.4'
O O 0.0106 0.0060 'International Tables Vol C Tables 4.2.6.8 and 6.1.1.4'
P P 0.1023 0.0942 'International Tables Vol C Tables 4.2.6.8 and 6.1.1.4'
Co Co 0.3494 0.9721 'International Tables Vol C Tables 4.2.6.8 and 6.1.1.4'

loop_
_geom_angle_atom_site_label_1
_geom_angle_atom_site_label_2
_geom_angle_atom_site_label_3
_geom_angle
_geom_angle_site_symmetry_1
_geom_angle_site_symmetry_3
_geom_angle_publ_flag
N1 Co1 C29 97.59(5) . . ?
N1 Co1 O1 165.17(4) . . ?
C29 Co1 O1 97.04(5) . . ?
N1 Co1 O2 101.59(4) . . ?
C29 Co1 O2 160.79(5) . . ?
O1 Co1 O2 63.76(4) . . ?
N1 Co1 P2 82.38(4) . . ?
C29 Co1 P2 91.20(4) . . ?
O1 Co1 P2 94.89(3) . . ?
O2 Co1 P2 90.24(3) . . ?
N1 Co1 P1 83.26(4) . . ?
C29 Co1 P1 91.10(4) . . ?
O1 Co1 P1 98.91(3) . . ?
O2 Co1 P1 92.23(3) . . ?
P2 Co1 P1 165.629(15) . . ?
N1 Co1 C35 133.18(5) . . ?
C29 Co1 C35 129.10(6) . . ?
O1 Co1 C35 32.09(4) . . ?
O2 Co1 C35 31.69(4) . . ?
P2 Co1 C35 92.08(4) . . ?
P1 Co1 C35 97.45(4) . . ?
C7 P1 C4 107.59(6) . . ?
C7 P1 C1 104.91(6) . . ?
C4 P1 C1 104.08(6) . . ?
C7 P1 Co1 96.85(5) . . ?
C4 P1 Co1 122.01(5) . . ?
C1 P1 Co1 119.35(5) . . ?
C14 P2 C20 108.90(7) . . ?
C14 P2 C23 104.23(6) . . ?
C20 P2 C23 103.75(7) . . ?
C14 P2 Co1 99.50(5) . . ?
C20 P2 Co1 124.69(5) . . ?
C23 P2 Co1 114.00(5) . . ?
C35 O2 Co1 86.27(8) . . ?
C35 O1 Co1 91.64(8) . . ?
C12 N1 C13 121.93(11) . . ?
C12 N1 Co1 117.83(9) . . ?
C13 N1 Co1 120.11(9) . . ?
C3 C1 C2 108.59(12) . . ?
C3 C1 P1 114.28(10) . . ?
C2 C1 P1 110.44(9) . . ?
C3 C1 H1 107.8 . . ?
C2 C1 H1 107.8 . . ?
P1 C1 H1 107.8 . . ?
C1 C2 H2A 109.5 . . ?
C1 C2 H2B 109.5 . . ?
H2A C2 H2B 109.5 . . ?
C1 C2 H2C 109.5 . . ?
H2A C2 H2C 109.5 . . ?
H2B C2 H2C 109.5 . . ?
C1 C3 H3A 109.5 . . ?
C1 C3 H3B 109.5 . . ?
H3A C3 H3B 109.5 . . ?
C1 C3 H3C 109.5 . . ?
H3A C3 H3C 109.5 . . ?
H3B C3 H3C 109.5 . . ?
C6 C4 C5 111.71(13) . . ?
C6 C4 P1 114.15(10) . . ?
C5 C4 P1 109.21(10) . . ?
C6 C4 H4 107.1 . . ?
C5 C4 H4 107.1 . . ?
P1 C4 H4 107.1 . . ?
C4 C5 H5A 109.5 . . ?
C4 C5 H5B 109.5 . . ?
H5A C5 H5B 109.5 . . ?
C4 C5 H5C 109.5 . . ?
H5A C5 H5C 109.5 . . ?
H5B C5 H5C 109.5 . . ?
C4 C6 H6A 109.5 . . ?
C4 C6 H6B 109.5 . . ?
H6A C6 H6B 109.5 . . ?
C4 C6 H6C 109.5 . . ?
H6A C6 H6C 109.5 . . ?
H6B C6 H6C 109.5 . . ?
C8 C7 C12 120.85(12) . . ?
C8 C7 P1 126.24(11) . . ?
C12 C7 P1 112.89(10) . . ?
C9 C8 C7 121.91(13) . . ?
C9 C8 H8 119.0 . . ?
C7 C8 H8 119.0 . . ?
C8 C9 C10 116.97(13) . . ?
C8 C9 C26 121.93(14) . . ?
C10 C9 C26 121.10(13) . . ?
C11 C10 C9 122.47(13) . . ?
C11 C10 H10 118.8 . . ?
C9 C10 H10 118.8 . . ?
C10 C11 C12 120.78(13) . . ?
C10 C11 H11 119.6 . . ?
C12 C11 H11 119.6 . . ?
N1 C12 C11 124.93(12) . . ?
N1 C12 C7 117.98(12) . . ?
C11 C12 C7 116.99(12) . . ?
N1 C13 C19 124.95(12) . . ?
N1 C13 C14 117.58(12) . . ?
C19 C13 C14 117.20(12) . . ?
C15 C14 C13 121.24(13) . . ?
C15 C14 P2 127.13(11) . . ?
C13 C14 P2 111.62(10) . . ?
C14 C15 C16 121.25(13) . . ?
C14 C15 H15 119.4 . . ?
C16 C15 H15 119.4 . . ?
C18 C16 C15 117.14(13) . . ?
C18 C16 C17 121.34(13) . . ?
C15 C16 C17 121.49(14) . . ?
C16 C17 H17A 109.5 . . ?
C16 C17 H17B 109.5 . . ?
H17A C17 H17B 109.5 . . ?
C16 C17 H17C 109.5 . . ?
H17A C17 H17C 109.5 . . ?
H17B C17 H17C 109.5 . . ?
C19 C18 C16 122.68(13) . . ?
C19 C18 H18 118.7 . . ?
C16 C18 H18 118.7 . . ?
C18 C19 C13 120.48(13) . . ?
C18 C19 H19 119.8 . . ?
C13 C19 H19 119.8 . . ?
C21 C20 C22 111.09(13) . . ?
C21 C20 P2 114.66(10) . . ?
C22 C20 P2 109.31(10) . . ?
C21 C20 H20 107.1 . . ?
C22 C20 H20 107.1 . . ?
P2 C20 H20 107.1 . . ?
C20 C21 H21A 109.5 . . ?
C20 C21 H21B 109.5 . . ?
H21A C21 H21B 109.5 . . ?
C20 C21 H21C 109.5 . . ?
H21A C21 H21C 109.5 . . ?
H21B C21 H21C 109.5 . . ?
C20 C22 H22A 109.5 . . ?
C20 C22 H22B 109.5 . . ?
H22A C22 H22B 109.5 . . ?
C20 C22 H22C 109.5 . . ?
H22A C22 H22C 109.5 . . ?
H22B C22 H22C 109.5 . . ?
C25 C23 C24 109.85(13) . . ?
C25 C23 P2 114.74(11) . . ?
C24 C23 P2 109.60(10) . . ?
C25 C23 H23 107.5 . . ?
C24 C23 H23 107.5 . . ?
P2 C23 H23 107.5 . . ?
C23 C24 H24A 109.5 . . ?
C23 C24 H24B 109.5 . . ?
H24A C24 H24B 109.5 . . ?
C23 C24 H24C 109.5 . . ?
H24A C24 H24C 109.5 . . ?
H24B C24 H24C 109.5 . . ?
C23 C25 H25A 109.5 . . ?
C23 C25 H25B 109.5 . . ?
H25A C25 H25B 109.5 . . ?
C23 C25 H25C 109.5 . . ?
H25A C25 H25C 109.5 . . ?
H25B C25 H25C 109.5 . . ?
C9 C26 H26A 109.5 . . ?
C9 C26 H26B 109.5 . . ?
H26A C26 H26B 109.5 . . ?
C9 C26 H26C 109.5 . . ?
H26A C26 H26C 109.5 . . ?
H26B C26 H26C 109.5 . . ?
C35 C28 H2 110.5(13) . . ?
C35 C28 H3 109.2(12) . . ?
H2 C28 H3 102.6(17) . . ?
C35 C28 H5 110.1(12) . . ?
H2 C28 H5 113.3(18) . . ?
H3 C28 H5 110.9(17) . . ?
C30 C29 C34 117.17(13) . . ?
C30 C29 Co1 126.39(11) . . ?
C34 C29 Co1 116.43(11) . . ?
C31 C30 C29 121.56(14) . . ?
C31 C30 H30 119.2 . . ?
C29 C30 H30 119.2 . . ?
C32 C31 C30 120.47(14) . . ?
C32 C31 H31 119.8 . . ?
C30 C31 H31 119.8 . . ?
C31 C32 C33 119.04(14) . . ?
C31 C32 H32 120.5 . . ?
C33 C32 H32 120.5 . . ?
C32 C33 C34 120.33(14) . . ?
C32 C33 H33 119.8 . . ?
C34 C33 H33 119.8 . . ?
C33 C34 C29 121.39(14) . . ?
C33 C34 H34 119.3 . . ?
C29 C34 H34 119.3 . . ?
O2 C35 O1 118.24(12) . . ?
O2 C35 C28 121.81(13) . . ?
O1 C35 C28 119.94(13) . . ?
O2 C35 Co1 62.03(7) . . ?
O1 C35 Co1 56.27(7) . . ?
C28 C35 Co1 174.89(11) . . ?

loop_
_geom_bond_atom_site_label_1
_geom_bond_atom_site_label_2
_geom_bond_distance
_geom_bond_site_symmetry_2
_geom_bond_publ_flag
Co1 N1 1.9334(12) . ?
Co1 C29 1.9402(14) . ?
Co1 O1 1.9897(10) . ?
Co1 O2 2.1166(10) . ?
Co1 P2 2.2353(5) . ?
Co1 P1 2.2619(5) . ?
Co1 C35 2.3915(14) . ?
P1 C7 1.8004(14) . ?
P1 C4 1.8484(14) . ?
P1 C1 1.8638(14) . ?
P2 C14 1.7950(14) . ?
P2 C20 1.8395(15) . ?
P2 C23 1.8650(15) . ?
O2 C35 1.2591(17) . ?
O1 C35 1.2709(17) . ?
N1 C12 1.3904(17) . ?
N1 C13 1.3907(17) . ?
C1 C3 1.530(2) . ?
C1 C2 1.531(2) . ?
C1 H1 0.9800 . ?
C2 H2A 0.9600 . ?
C2 H2B 0.9600 . ?
C2 H2C 0.9600 . ?
C3 H3A 0.9600 . ?
C3 H3B 0.9600 . ?
C3 H3C 0.9600 . ?
C4 C6 1.528(2) . ?
C4 C5 1.533(2) . ?
C4 H4 0.9800 . ?
C5 H5A 0.9600 . ?
C5 H5B 0.9600 . ?
C5 H5C 0.9600 . ?
C6 H6A 0.9600 . ?
C6 H6B 0.9600 . ?
C6 H6C 0.9600 . ?
C7 C8 1.3960(18) . ?
C7 C12 1.4107(19) . ?
C8 C9 1.387(2) . ?
C8 H8 0.9300 . ?
C9 C10 1.396(2) . ?
C9 C26 1.506(2) . ?
C10 C11 1.382(2) . ?
C10 H10 0.9300 . ?
C11 C12 1.4093(19) . ?
C11 H11 0.9300 . ?
C13 C19 1.4023(19) . ?
C13 C14 1.4130(19) . ?
C14 C15 1.3919(19) . ?
C15 C16 1.394(2) . ?
C15 H15 0.9300 . ?
C16 C18 1.392(2) . ?
C16 C17 1.507(2) . ?
C17 H17A 0.9600 . ?
C17 H17B 0.9600 . ?
C17 H17C 0.9600 . ?
C18 C19 1.384(2) . ?
C18 H18 0.9300 . ?
C19 H19 0.9300 . ?
C20 C21 1.527(2) . ?
C20 C22 1.532(2) . ?
C20 H20 0.9800 . ?
C21 H21A 0.9600 . ?
C21 H21B 0.9600 . ?
C21 H21C 0.9600 . ?
C22 H22A 0.9600 . ?
C22 H22B 0.9600 . ?
C22 H22C 0.9600 . ?
C23 C25 1.526(2) . ?
C23 C24 1.530(2) . ?
C23 H23 0.9800 . ?
C24 H24A 0.9600 . ?
C24 H24B 0.9600 . ?
C24 H24C 0.9600 . ?
C25 H25A 0.9600 . ?
C25 H25B 0.9600 . ?
C25 H25C 0.9600 . ?
C26 H26A 0.9600 . ?
C26 H26B 0.9600 . ?
C26 H26C 0.9600 . ?
C28 C35 1.499(2) . ?
C28 H2 0.95(2) . ?
C28 H3 0.96(2) . ?
C28 H5 0.96(2) . ?
C29 C30 1.394(2) . ?
C29 C34 1.398(2) . ?
C30 C31 1.391(2) . ?
C30 H30 0.9300 . ?
C31 C32 1.382(2) . ?
C31 H31 0.9300 . ?
C32 C33 1.386(2) . ?
C32 H32 0.9300 . ?
C33 C34 1.394(2) . ?
C33 H33 0.9300 . ?
C34 H34 0.9300 . ?
